data_7220144
loop_
_publ_author_name
'Panda, Tarun Kanti Kanti'
'Kottalanka, Ravi K.'
'Harinath, A.'

_publ_section_title
;
 Chiral Alkaline Earth Metal Complexes Having M--Se Direct Bond (M = Mg,
 Ca, Sr, Ba): Syntheses, Structures and e-Caprolactone Polymerisation
;
_journal_name_full 'RSC Adv.'
_journal_paper_doi 10.1039/C5RA04495B
_journal_year 2015
_chemical_absolute_configuration rmad
_chemical_formula_moiety 'C20 H20 N P Se'
_chemical_formula_sum 'C20 H20 N P Se'
_chemical_formula_weight 384.30
_chemical_name_systematic
;
 ?
;
_space_group_IT_number 1
_symmetry_cell_setting triclinic
_symmetry_space_group_name_Hall 'P 1'
_symmetry_space_group_name_H-M 'P 1'
_atom_sites_solution_hydrogens geom
_atom_sites_solution_primary direct
_atom_sites_solution_secondary difmap
_audit_creation_method SHELXL-97
_audit_update_record
;
2015-03-11 deposited with the CCDC.
2015-04-20 downloaded from the CCDC.
;
_cell_angle_alpha 106.872(16)
_cell_angle_beta 107.869(16)
_cell_angle_gamma 103.345(15)
_cell_formula_units_Z 1
_cell_length_a 6.0159(11)
_cell_length_b 9.3867(17)
_cell_length_c 9.5866(17)
_cell_measurement_reflns_used 2035
_cell_measurement_temperature 293(2)
_cell_measurement_theta_max 70.7703
_cell_measurement_theta_min 5.2598
_cell_volume 461.65(18)
_computing_cell_refinement
'CrysAlisPro, Agilent Technologies,Version 1.171.35.19 (release 27-10-2011CrysAlis171 .NET)(compiled Oct 27'
_computing_data_collection
'CrysAlisPro, Agilent Technologies,Version 1.171.35.19 (release 27-10-2011CrysAlis171 .NET)(compiled Oct 27'
_computing_data_reduction
'CrysAlisPro, Agilent Technologies,Version 1.171.35.19 (release 27-10-2011CrysAlis171 .NET)(compiled Oct 27'
_computing_molecular_graphics 'ORTEP III & Olex 2.1'
_computing_publication_material WinGX
_computing_structure_refinement 'SHELXL-97 (Sheldrick, 2008)'
_computing_structure_solution 'SHELXL-97 (Sheldrick, 2008)'
_diffrn_ambient_temperature 293(2)
_diffrn_measured_fraction_theta_full 0.966
_diffrn_measured_fraction_theta_max 0.966
_diffrn_measurement_device_type 'SuperNova, Dual, Cu at zero, Eos'
_diffrn_radiation_monochromator mirror
_diffrn_radiation_source 'SuperNova (Cu) X-ray Source'
_diffrn_radiation_type CuK\a
_diffrn_radiation_wavelength 1.54184
_diffrn_reflns_av_R_equivalents 0.0216
_diffrn_reflns_av_sigmaI/netI 0.0271
_diffrn_reflns_limit_h_max 7
_diffrn_reflns_limit_h_min -7
_diffrn_reflns_limit_k_max 8
_diffrn_reflns_limit_k_min -11
_diffrn_reflns_limit_l_max 11
_diffrn_reflns_limit_l_min -11
_diffrn_reflns_number 3019
_diffrn_reflns_theta_full 70.94
_diffrn_reflns_theta_max 70.94
_diffrn_reflns_theta_min 5.26
_exptl_absorpt_coefficient_mu 3.545
_exptl_absorpt_correction_T_max 1.00000
_exptl_absorpt_correction_T_min 0.25106
_exptl_absorpt_correction_type multi-scan
_exptl_absorpt_process_details
'CrysAlisPro, Agilent Technologies,Version 1.171.35.19 (release 27-10-2011 CrysAlis171 .NET)(compiled Oct 27'
_exptl_crystal_colour colorless
_exptl_crystal_density_diffrn 1.382
_exptl_crystal_density_method 'not measured'
_exptl_crystal_description plates
_exptl_crystal_F_000 196
_exptl_crystal_size_max 0.29
_exptl_crystal_size_mid 0.23
_exptl_crystal_size_min 0.20
_refine_diff_density_max 0.885
_refine_diff_density_min -0.394
_refine_diff_density_rms 0.076
_refine_ls_abs_structure_details 'Flack H D (1983), Acta Cryst. A39, 876-881'
_refine_ls_abs_structure_Flack 0.00(5)
_refine_ls_extinction_method none
_refine_ls_goodness_of_fit_ref 1.086
_refine_ls_hydrogen_treatment mixed
_refine_ls_matrix_type full
_refine_ls_number_parameters 210
_refine_ls_number_reflns 2114
_refine_ls_number_restraints 3
_refine_ls_restrained_S_all 1.085
_refine_ls_R_factor_all 0.0547
_refine_ls_R_factor_gt 0.0544
_refine_ls_shift/su_max 0.008
_refine_ls_shift/su_mean 0.007
_refine_ls_structure_factor_coef Fsqd
_refine_ls_weighting_details 'calc w=1/[\s^2^(Fo^2^)+(0.1166P)^2^+0.0000P] where P=(Fo^2^+2Fc^2^)/3'
_refine_ls_weighting_scheme calc
_refine_ls_wR_factor_gt 0.1402
_refine_ls_wR_factor_ref 0.1417
_reflns_number_gt 2081
_reflns_number_total 2114
_reflns_threshold_expression >2\s(I)
_cod_data_source_file c5ra04495b2.cif
_cod_data_source_block 1a
_cod_original_cell_volume 461.65(14)
_cod_original_sg_symbol_H-M 'P 1 '
_cod_database_code 7220144

loop_
_symmetry_equiv_pos_as_xyz
'x, y, z'

loop_
_atom_site_label
_atom_site_type_symbol
_atom_site_fract_x
_atom_site_fract_y
_atom_site_fract_z
_atom_site_U_iso_or_equiv
_atom_site_adp_type
_atom_site_occupancy
_atom_site_symmetry_multiplicity
_atom_site_calc_flag
_atom_site_refinement_flags
Se1 Se 0.4647 0.8027 0.6016 0.0642(3) Uani 1 1 d .
P1 P 0.6400(3) 0.82209(16) 0.44331(17) 0.0480(3) Uani 1 1 d .
C15 C 0.8858(11) 1.0133(7) 0.5188(8) 0.0527(12) Uani 1 1 d .
N1 N 0.7801(9) 0.6911(6) 0.3995(6) 0.0515(10) Uani 1 1 d .
H1 H 0.9219 0.7221 0.3937 0.062 Uiso 1 1 calc R
C1 C 0.6651(12) 0.5253(7) 0.3709(8) 0.0545(12) Uani 1 1 d .
H1A H 0.4859 0.5026 0.3417 0.065 Uiso 1 1 calc R
C5 C 0.5852(17) 0.1421(9) 0.0535(10) 0.0757(19) Uani 1 1 d .
H5 H 0.4845 0.0356 0.0109 0.091 Uiso 1 1 calc R
C3 C 0.6984(12) 0.4124(7) 0.2358(7) 0.0531(12) Uani 1 1 d .
C4 C 0.5487(15) 0.2520(8) 0.1677(9) 0.0660(16) Uani 1 1 d .
H4 H 0.4220 0.2184 0.1999 0.079 Uiso 1 1 calc R
C6 C 0.7671(18) 0.1882(10) 0.0024(10) 0.078(2) Uani 1 1 d .
H6 H 0.7906 0.1139 -0.0749 0.094 Uiso 1 1 calc R
C20 C 1.0482(15) 1.0833(9) 0.6774(10) 0.0699(18) Uani 1 1 d .
H20 H 1.0309 1.0327 0.7457 0.084 Uiso 1 1 calc R
C17 C 1.1043(18) 1.2338(10) 0.4770(12) 0.077(2) Uani 1 1 d .
H17 H 1.1227 1.2850 0.4094 0.093 Uiso 1 1 calc R
C16 C 0.9137(14) 1.0882(9) 0.4169(9) 0.0637(15) Uani 1 1 d .
H16 H 0.8063 1.0416 0.3097 0.076 Uiso 1 1 calc R
C18 C 1.2648(16) 1.3029(9) 0.6332(12) 0.078(2) Uani 1 1 d .
H18 H 1.3929 1.3997 0.6710 0.094 Uiso 1 1 calc R
C9 C 0.4169(11) 0.7995(7) 0.2534(7) 0.0529(12) Uani 1 1 d .
C14 C 0.2469(13) 0.8771(9) 0.2510(10) 0.0652(16) Uani 1 1 d .
H14 H 0.2460 0.9392 0.3459 0.078 Uiso 1 1 calc R
C13 C 0.0782(16) 0.8620(13) 0.1070(12) 0.081(2) Uani 1 1 d .
H13 H -0.0329 0.9165 0.1063 0.097 Uiso 1 1 calc R
C12 C 0.0722(19) 0.7692(12) -0.0330(12) 0.083(3) Uani 1 1 d .
H12 H -0.0460 0.7578 -0.1287 0.100 Uiso 1 1 calc R
C10 C 0.4182(16) 0.7060(9) 0.1112(9) 0.0698(18) Uani 1 1 d .
H10 H 0.5330 0.6544 0.1122 0.084 Uiso 1 1 calc R
C8 C 0.8805(14) 0.4584(8) 0.1824(9) 0.0652(15) Uani 1 1 d .
H8 H 0.9809 0.5648 0.2235 0.078 Uiso 1 1 calc R
C19 C 1.2371(17) 1.2291(11) 0.7349(11) 0.083(2) Uani 1 1 d .
H19 H 1.3447 1.2769 0.8419 0.099 Uiso 1 1 calc R
C7 C 0.9148(17) 0.3452(11) 0.0663(11) 0.078(2) Uani 1 1 d .
H7 H 1.0396 0.3773 0.0322 0.094 Uiso 1 1 calc R
C2 C 0.771(2) 0.4945(10) 0.5241(10) 0.076(2) Uani 1 1 d .
H2A H 0.9479 0.5196 0.5572 0.114 Uiso 1 1 calc R
H2B H 0.6931 0.3847 0.5031 0.114 Uiso 1 1 calc R
H2C H 0.7378 0.5602 0.6070 0.114 Uiso 1 1 calc R
C11 C 0.243(2) 0.6909(11) -0.0339(10) 0.088(3) Uani 1 1 d .
H11 H 0.2412 0.6290 -0.1299 0.106 Uiso 1 1 calc R

loop_
_atom_site_aniso_label
_atom_site_aniso_U_11
_atom_site_aniso_U_22
_atom_site_aniso_U_33
_atom_site_aniso_U_23
_atom_site_aniso_U_13
_atom_site_aniso_U_12
Se1 0.0545(4) 0.0751(4) 0.0614(4) 0.0195(3) 0.0263(3) 0.0252(3)
P1 0.0426(7) 0.0473(7) 0.0528(8) 0.0153(6) 0.0178(6) 0.0207(6)
C15 0.048(3) 0.048(3) 0.064(3) 0.017(2) 0.023(2) 0.025(2)
N1 0.043(2) 0.049(2) 0.064(3) 0.017(2) 0.023(2) 0.023(2)
C1 0.050(3) 0.049(3) 0.064(3) 0.021(3) 0.024(3) 0.019(2)
C5 0.084(5) 0.054(3) 0.072(4) 0.013(3) 0.022(4) 0.021(3)
C3 0.053(3) 0.049(3) 0.056(3) 0.018(2) 0.018(2) 0.024(2)
C4 0.067(4) 0.046(3) 0.073(4) 0.020(3) 0.019(3) 0.016(3)
C6 0.095(6) 0.064(4) 0.069(4) 0.009(3) 0.034(4) 0.038(4)
C20 0.067(4) 0.064(4) 0.062(4) 0.021(3) 0.015(3) 0.015(3)
C17 0.077(5) 0.064(4) 0.099(6) 0.037(4) 0.039(4) 0.028(3)
C16 0.064(4) 0.062(3) 0.069(4) 0.026(3) 0.027(3) 0.029(3)
C18 0.063(4) 0.053(3) 0.105(6) 0.022(4) 0.030(4) 0.015(3)
C9 0.047(3) 0.051(3) 0.052(3) 0.015(2) 0.013(2) 0.019(2)
C14 0.052(3) 0.068(4) 0.077(4) 0.027(3) 0.020(3) 0.032(3)
C13 0.062(4) 0.089(5) 0.095(6) 0.046(5) 0.020(4) 0.036(4)
C12 0.079(5) 0.075(5) 0.071(5) 0.028(4) 0.000(4) 0.026(4)
C10 0.076(4) 0.066(4) 0.057(3) 0.015(3) 0.014(3) 0.035(3)
C8 0.062(4) 0.053(3) 0.072(4) 0.011(3) 0.030(3) 0.019(3)
C19 0.067(5) 0.072(4) 0.076(5) 0.014(4) 0.011(4) 0.009(4)
C7 0.074(5) 0.078(5) 0.081(5) 0.016(4) 0.040(4) 0.032(4)
C2 0.102(6) 0.069(4) 0.068(4) 0.030(4) 0.037(4) 0.042(4)
C11 0.114(7) 0.073(4) 0.057(4) 0.014(3) 0.013(4) 0.036(5)

loop_
_atom_type_symbol
_atom_type_description
_atom_type_scat_dispersion_real
_atom_type_scat_dispersion_imag
_atom_type_scat_source
C C 0.0181 0.0091 'International Tables Vol C Tables 4.2.6.8 and 6.1.1.4'
H H 0.0000 0.0000 'International Tables Vol C Tables 4.2.6.8 and 6.1.1.4'
N N 0.0311 0.0180 'International Tables Vol C Tables 4.2.6.8 and 6.1.1.4'
P P 0.2955 0.4335 'International Tables Vol C Tables 4.2.6.8 and 6.1.1.4'
Se Se -0.7943 1.1372 'International Tables Vol C Tables 4.2.6.8 and 6.1.1.4'

loop_
_geom_angle_atom_site_label_1
_geom_angle_atom_site_label_2
_geom_angle_atom_site_label_3
_geom_angle
N1 P1 C15 103.6(3)
N1 P1 C9 105.7(3)
C15 P1 C9 106.5(3)
N1 P1 Se1 116.4(2)
C15 P1 Se1 112.8(2)
C9 P1 Se1 111.0(2)
C20 C15 C16 119.8(6)
C20 C15 P1 120.1(5)
C16 C15 P1 120.0(5)
C1 N1 P1 120.8(4)
C1 N1 H1 119.6
P1 N1 H1 119.6
N1 C1 C3 112.4(5)
N1 C1 C2 110.7(6)
C3 C1 C2 109.7(5)
N1 C1 H1A 108.0
C3 C1 H1A 108.0
C2 C1 H1A 108.0
C6 C5 C4 120.7(7)
C6 C5 H5 119.7
C4 C5 H5 119.7
C8 C3 C4 117.7(7)
C8 C3 C1 123.2(6)
C4 C3 C1 119.0(6)
C5 C4 C3 121.2(8)
C5 C4 H4 119.4
C3 C4 H4 119.4
C5 C6 C7 119.1(7)
C5 C6 H6 120.4
C7 C6 H6 120.4
C15 C20 C19 120.1(8)
C15 C20 H20 119.9
C19 C20 H20 119.9
C18 C17 C16 121.3(9)
C18 C17 H17 119.4
C16 C17 H17 119.4
C15 C16 C17 119.0(7)
C15 C16 H16 120.5
C17 C16 H16 120.5
C17 C18 C19 119.8(8)
C17 C18 H18 120.1
C19 C18 H18 120.1
C14 C9 C10 120.2(6)
C14 C9 P1 119.5(5)
C10 C9 P1 120.3(5)
C13 C14 C9 119.9(8)
C13 C14 H14 120.1
C9 C14 H14 120.1
C12 C13 C14 121.1(8)
C12 C13 H13 119.4
C14 C13 H13 119.4
C13 C12 C11 120.1(8)
C13 C12 H12 120.0
C11 C12 H12 120.0
C9 C10 C11 119.0(7)
C9 C10 H10 120.5
C11 C10 H10 120.5
C3 C8 C7 120.2(7)
C3 C8 H8 119.9
C7 C8 H8 119.9
C18 C19 C20 119.9(8)
C18 C19 H19 120.0
C20 C19 H19 120.0
C6 C7 C8 120.9(8)
C6 C7 H7 119.5
C8 C7 H7 119.5
C1 C2 H2A 109.5
C1 C2 H2B 109.5
H2A C2 H2B 109.5
C1 C2 H2C 109.5
H2A C2 H2C 109.5
H2B C2 H2C 109.5
C12 C11 C10 119.7(9)
C12 C11 H11 120.1
C10 C11 H11 120.1

loop_
_geom_bond_atom_site_label_1
_geom_bond_atom_site_label_2
_geom_bond_distance
Se1 P1 2.1219(15)
P1 N1 1.671(5)
P1 C15 1.815(6)
P1 C9 1.818(6)
C15 C20 1.382(10)
C15 C16 1.387(10)
N1 C1 1.454(7)
N1 H1 0.8600
C1 C3 1.517(9)
C1 C2 1.551(10)
C1 H1A 0.9800
C5 C6 1.363(13)
C5 C4 1.381(12)
C5 H5 0.9300
C3 C8 1.380(10)
C3 C4 1.396(9)
C4 H4 0.9300
C6 C7 1.370(13)
C6 H6 0.9300
C20 C19 1.388(12)
C20 H20 0.9300
C17 C18 1.362(15)
C17 C16 1.388(12)
C17 H17 0.9300
C16 H16 0.9300
C18 C19 1.377(14)
C18 H18 0.9300
C9 C14 1.384(9)
C9 C10 1.394(10)
C14 C13 1.384(11)
C14 H14 0.9300
C13 C12 1.356(14)
C13 H13 0.9300
C12 C11 1.395(16)
C12 H12 0.9300
C10 C11 1.408(11)
C10 H10 0.9300
C8 C7 1.402(10)
C8 H8 0.9300
C19 H19 0.9300
C7 H7 0.9300
C2 H2A 0.9600
C2 H2B 0.9600
C2 H2C 0.9600
C11 H11 0.9300

loop_
_geom_torsion_atom_site_label_1
_geom_torsion_atom_site_label_2
_geom_torsion_atom_site_label_3
_geom_torsion_atom_site_label_4
_geom_torsion
N1 P1 C15 C20 -85.4(6)
C9 P1 C15 C20 163.3(6)
Se1 P1 C15 C20 41.3(6)
N1 P1 C15 C16 93.4(5)
C9 P1 C15 C16 -17.8(6)
Se1 P1 C15 C16 -139.9(5)
C15 P1 N1 C1 165.3(5)
C9 P1 N1 C1 -82.9(5)
Se1 P1 N1 C1 40.8(5)
P1 N1 C1 C3 140.5(5)
P1 N1 C1 C2 -96.5(6)
N1 C1 C3 C8 20.0(8)
C2 C1 C3 C8 -103.5(8)
N1 C1 C3 C4 -164.0(6)
C2 C1 C3 C4 72.4(8)
C6 C5 C4 C3 -0.9(12)
C8 C3 C4 C5 1.5(11)
C1 C3 C4 C5 -174.7(6)
C4 C5 C6 C7 0.2(13)
C16 C15 C20 C19 0.7(12)
P1 C15 C20 C19 179.6(7)
C20 C15 C16 C17 -0.6(10)
P1 C15 C16 C17 -179.5(6)
C18 C17 C16 C15 0.7(13)
C16 C17 C18 C19 -0.9(14)
N1 P1 C9 C14 171.3(6)
C15 P1 C9 C14 -79.0(6)
Se1 P1 C9 C14 44.2(6)
N1 P1 C9 C10 -9.3(7)
C15 P1 C9 C10 100.5(6)
Se1 P1 C9 C10 -136.3(6)
C10 C9 C14 C13 -0.2(12)
P1 C9 C14 C13 179.3(6)
C9 C14 C13 C12 1.5(13)
C14 C13 C12 C11 -2.1(14)
C14 C9 C10 C11 -0.6(12)
P1 C9 C10 C11 -180.0(7)
C4 C3 C8 C7 -1.5(11)
C1 C3 C8 C7 174.5(7)
C17 C18 C19 C20 1.1(15)
C15 C20 C19 C18 -1.0(14)
C5 C6 C7 C8 -0.2(14)
C3 C8 C7 C6 0.9(13)
C13 C12 C11 C10 1.3(15)
C9 C10 C11 C12 0.0(15)
